data_2239225
loop_
_publ_author_name
'Ohno, Keiji'
'Fujihara, Takashi'
'Nagasawa, Akira'

_publ_section_title
;
 An orthorhombic polymorph of
 <i>N</i>^1^,<i>N</i>^4^-diphenyl-3,6-bis(phenylimino)cyclohexa-1,4-diene-1,4-diamine
;
_journal_coeditor_code XU5776
_journal_issue 4
_journal_name_full 'Acta Crystallographica Section E'
_journal_page_first o495
_journal_page_last o496
_journal_paper_doi 10.1107/S1600536814006254
_journal_volume 70
_journal_year 2014
_chemical_formula_iupac 'C30 H24 N4'
_chemical_formula_moiety 'C30 H24 N4'
_chemical_formula_sum 'C30 H24 N4'
_chemical_formula_weight 440.53
_chemical_name_systematic <i>N</i>^1^,<i>N</i>^4^-Diphenyl-3,6-bis(phenylimino)cyclohexa-1,4-diene-1,4-diamine
_space_group_IT_number 61
_symmetry_cell_setting orthorhombic
_symmetry_space_group_name_Hall '-P 2ac 2ab'
_symmetry_space_group_name_H-M 'P b c a'
_atom_sites_solution_hydrogens geom
_atom_sites_solution_primary direct
_atom_sites_solution_secondary difmap
_cell_angle_alpha 90.00
_cell_angle_beta 90.00
_cell_angle_gamma 90.00
_cell_formula_units_Z 4
_cell_length_a 9.1927(5)
_cell_length_b 12.4711(7)
_cell_length_c 18.9806(11)
_cell_measurement_reflns_used 6200
_cell_measurement_temperature 173(2)
_cell_measurement_theta_max 27.79
_cell_measurement_theta_min 2.95
_cell_volume 2176.0(2)
_computing_cell_refinement 'SAINT (Bruker, 2007)'
_computing_data_collection 'SMART (Bruker, 2007)'
_computing_data_reduction 'SAINT (Bruker, 2007)'
_computing_molecular_graphics 'ORTEP-3 for Windows (Farrugia, 2012)'
_computing_publication_material 'SHELXTL (Sheldrick, 2008)'
_computing_structure_refinement 'SHELXTL (Sheldrick, 2008)'
_computing_structure_solution 'SHELXTL (Sheldrick, 2008)'
_diffrn_ambient_temperature 173(2)
_diffrn_detector_area_resol_mean 8.366
_diffrn_measured_fraction_theta_full 0.997
_diffrn_measured_fraction_theta_max 0.997
_diffrn_measurement_device_type 'Bruker SMART APEX CCD area-detector'
_diffrn_measurement_method '\f and \w'
_diffrn_radiation_monochromator graphite
_diffrn_radiation_source 'fine-focus sealed tube'
_diffrn_radiation_type MoK\a
_diffrn_radiation_wavelength 0.71073
_diffrn_reflns_av_R_equivalents 0.1162
_diffrn_reflns_av_sigmaI/netI 0.0656
_diffrn_reflns_limit_h_max 11
_diffrn_reflns_limit_h_min -12
_diffrn_reflns_limit_k_max 15
_diffrn_reflns_limit_k_min -16
_diffrn_reflns_limit_l_max 24
_diffrn_reflns_limit_l_min -16
_diffrn_reflns_number 14830
_diffrn_reflns_theta_full 27.90
_diffrn_reflns_theta_max 27.90
_diffrn_reflns_theta_min 2.15
_diffrn_standards_decay_% 0
_diffrn_standards_interval_time 240
_diffrn_standards_number 208
_exptl_absorpt_coefficient_mu 0.081
_exptl_absorpt_correction_T_max 0.99
_exptl_absorpt_correction_T_min 0.97
_exptl_absorpt_correction_type multi-scan
_exptl_absorpt_process_details '(SADABS; Bruker, 2001)'
_exptl_crystal_colour orange
_exptl_crystal_density_diffrn 1.345
_exptl_crystal_density_method 'not measured'
_exptl_crystal_description plate
_exptl_crystal_F_000 928
_exptl_crystal_size_max 0.35
_exptl_crystal_size_mid 0.30
_exptl_crystal_size_min 0.10
_refine_diff_density_max 0.308
_refine_diff_density_min -0.238
_refine_ls_extinction_method none
_refine_ls_goodness_of_fit_ref 1.094
_refine_ls_hydrogen_treatment mixed
_refine_ls_matrix_type full
_refine_ls_number_parameters 158
_refine_ls_number_reflns 2591
_refine_ls_number_restraints 0
_refine_ls_restrained_S_all 1.094
_refine_ls_R_factor_all 0.0521
_refine_ls_R_factor_gt 0.0463
_refine_ls_shift/su_max 0.000
_refine_ls_shift/su_mean 0.000
_refine_ls_structure_factor_coef Fsqd
_refine_ls_weighting_details 'calc w=1/[\s^2^(Fo^2^)+(0.0730P)^2^+0.1882P] where P=(Fo^2^+2Fc^2^)/3'
_refine_ls_weighting_scheme calc
_refine_ls_wR_factor_gt 0.1281
_refine_ls_wR_factor_ref 0.1326
_reflns_number_gt 2193
_reflns_number_total 2591
_reflns_threshold_expression I>2sigma(I)
_cod_data_source_file xu5776sup1.cif
_cod_data_source_block I
_cod_database_code 2239225
_cod_database_fobs_code 2239225

loop_
_symmetry_equiv_pos_as_xyz
'x, y, z'
'-x+1/2, -y, z+1/2'
'-x, y+1/2, -z+1/2'
'x+1/2, -y+1/2, -z'
'-x, -y, -z'
'x-1/2, y, -z-1/2'
'x, -y-1/2, z-1/2'
'-x-1/2, y-1/2, z'

loop_
_atom_site_type_symbol
_atom_site_label
_atom_site_fract_x
_atom_site_fract_y
_atom_site_fract_z
_atom_site_U_iso_or_equiv
_atom_site_adp_type
_atom_site_calc_flag
_atom_site_refinement_flags
_atom_site_occupancy
_atom_site_symmetry_multiplicity
C C1 0.12006(12) -0.00788(8) 0.54798(6) 0.0209(3) Uani d . 1 1
C C2 0.10916(12) 0.08101(8) 0.49535(6) 0.0206(3) Uani d . 1 1
C C3 -0.01449(12) 0.08355(9) 0.44911(6) 0.0215(3) Uani d . 1 1
H H3 -0.0224 0.1398 0.4156 0.026 Uiso calc R 1 1
C C4 0.29282(12) -0.06850(9) 0.64289(6) 0.0219(3) Uani d . 1 1
C C5 0.27035(13) -0.17924(10) 0.64288(6) 0.0256(3) Uani d . 1 1
H H5 0.2148 -0.2119 0.6065 0.031 Uiso calc R 1 1
C C6 0.32978(14) -0.24128(10) 0.69630(7) 0.0301(3) Uani d . 1 1
H H6 0.3123 -0.3164 0.6968 0.036 Uiso calc R 1 1
C C7 0.41411(15) -0.19588(10) 0.74902(6) 0.0321(3) Uani d . 1 1
H H7 0.4531 -0.2392 0.7856 0.039 Uiso calc R 1 1
C C8 0.44080(15) -0.08662(10) 0.74762(6) 0.0314(3) Uani d . 1 1
H H8 0.5013 -0.0551 0.7825 0.038 Uiso calc R 1 1
C C9 0.37968(13) -0.02321(9) 0.69556(6) 0.0264(3) Uani d . 1 1
H H9 0.3969 0.0519 0.6956 0.032 Uiso calc R 1 1
C C10 0.21200(12) 0.24083(9) 0.45179(6) 0.0223(3) Uani d . 1 1
C C11 0.11033(13) 0.32190(10) 0.46367(6) 0.0262(3) Uani d . 1 1
H H11 0.0366 0.3124 0.4982 0.031 Uiso calc R 1 1
C C12 0.11658(14) 0.41614(9) 0.42529(7) 0.0280(3) Uani d . 1 1
H H12 0.0483 0.4717 0.4343 0.034 Uiso calc R 1 1
C C13 0.22200(14) 0.43007(10) 0.37364(7) 0.0288(3) Uani d . 1 1
H H13 0.2254 0.4945 0.3469 0.035 Uiso calc R 1 1
C C14 0.32205(14) 0.34921(10) 0.36147(7) 0.0291(3) Uani d . 1 1
H H14 0.3940 0.3582 0.3260 0.035 Uiso calc R 1 1
C C15 0.31853(13) 0.25534(9) 0.40038(6) 0.0254(3) Uani d . 1 1
H H15 0.3887 0.2008 0.3921 0.031 Uiso calc R 1 1
H H1 0.2849(18) 0.0610(13) 0.5831(8) 0.030(4) Uiso d . 1 1
N N1 0.23876(11) 0.00087(8) 0.59090(5) 0.0248(2) Uani d . 1 1
N N2 0.21592(10) 0.14848(8) 0.49516(5) 0.0236(2) Uani d . 1 1

loop_
_atom_site_aniso_label
_atom_site_aniso_U_11
_atom_site_aniso_U_22
_atom_site_aniso_U_33
_atom_site_aniso_U_12
_atom_site_aniso_U_13
_atom_site_aniso_U_23
C1 0.0178(5) 0.0226(5) 0.0223(5) 0.0024(4) -0.0001(4) -0.0009(4)
C2 0.0181(5) 0.0207(5) 0.0231(5) 0.0007(4) 0.0008(4) -0.0010(4)
C3 0.0197(5) 0.0220(5) 0.0229(5) 0.0005(4) -0.0010(4) 0.0020(4)
C4 0.0160(5) 0.0264(6) 0.0234(5) 0.0013(4) 0.0005(4) 0.0022(4)
C5 0.0198(6) 0.0265(6) 0.0305(6) -0.0003(4) -0.0015(4) -0.0008(4)
C6 0.0243(6) 0.0266(6) 0.0393(7) 0.0012(5) 0.0003(5) 0.0055(5)
C7 0.0288(7) 0.0374(7) 0.0302(6) 0.0062(5) -0.0025(5) 0.0084(5)
C8 0.0267(7) 0.0395(7) 0.0279(6) 0.0026(5) -0.0061(5) -0.0014(5)
C9 0.0233(6) 0.0267(6) 0.0291(6) 0.0007(4) -0.0032(4) -0.0007(4)
C10 0.0183(5) 0.0222(5) 0.0264(6) -0.0041(4) -0.0045(4) 0.0007(4)
C11 0.0201(6) 0.0287(6) 0.0297(6) -0.0013(4) 0.0015(4) 0.0006(4)
C12 0.0225(6) 0.0250(6) 0.0364(7) 0.0025(4) -0.0017(5) -0.0001(5)
C13 0.0282(6) 0.0251(6) 0.0330(6) -0.0032(5) -0.0028(5) 0.0064(5)
C14 0.0244(6) 0.0326(6) 0.0301(6) -0.0035(5) 0.0032(5) 0.0038(5)
C15 0.0202(6) 0.0264(6) 0.0296(6) 0.0006(4) -0.0014(4) -0.0002(4)
N1 0.0217(5) 0.0237(5) 0.0290(5) -0.0051(4) -0.0059(4) 0.0044(4)
N2 0.0194(5) 0.0227(5) 0.0286(5) -0.0017(4) -0.0019(4) 0.0021(4)

loop_
_atom_type_symbol
_atom_type_description
_atom_type_scat_dispersion_real
_atom_type_scat_dispersion_imag
_atom_type_scat_source
C C 0.0033 0.0016 'International Tables Vol C Tables 4.2.6.8 and 6.1.1.4'
H H 0.0000 0.0000 'International Tables Vol C Tables 4.2.6.8 and 6.1.1.4'
N N 0.0061 0.0033 'International Tables Vol C Tables 4.2.6.8 and 6.1.1.4'

loop_
_geom_angle_atom_site_label_1
_geom_angle_atom_site_label_2
_geom_angle_atom_site_label_3
_geom_angle_site_symmetry_1
_geom_angle
C3 C1 N1 5_556 127.12(10)
C3 C1 C2 5_556 119.71(10)
N1 C1 C2 . 113.12(10)
N2 C2 C3 . 125.78(10)
N2 C2 C1 . 115.69(10)
C3 C2 C1 . 118.51(10)
C1 C3 C2 5_556 121.78(10)
C1 C3 H3 5_556 119.1
C2 C3 H3 . 119.1
C5 C4 C9 . 118.94(10)
C5 C4 N1 . 123.87(10)
C9 C4 N1 . 117.12(10)
C6 C5 C4 . 119.55(11)
C6 C5 H5 . 120.2
C4 C5 H5 . 120.2
C7 C6 C5 . 121.32(11)
C7 C6 H6 . 119.3
C5 C6 H6 . 119.3
C8 C7 C6 . 119.14(11)
C8 C7 H7 . 120.4
C6 C7 H7 . 120.4
C9 C8 C7 . 120.25(12)
C9 C8 H8 . 119.9
C7 C8 H8 . 119.9
C8 C9 C4 . 120.74(11)
C8 C9 H9 . 119.6
C4 C9 H9 . 119.6
C15 C10 C11 . 119.31(10)
C15 C10 N2 . 119.63(10)
C11 C10 N2 . 120.83(10)
C12 C11 C10 . 120.17(11)
C12 C11 H11 . 119.9
C10 C11 H11 . 119.9
C11 C12 C13 . 120.44(11)
C11 C12 H12 . 119.8
C13 C12 H12 . 119.8
C14 C13 C12 . 119.34(11)
C14 C13 H13 . 120.3
C12 C13 H13 . 120.3
C13 C14 C15 . 120.76(11)
C13 C14 H14 . 119.6
C15 C14 H14 . 119.6
C14 C15 C10 . 119.96(11)
C14 C15 H15 . 120.0
C10 C15 H15 . 120.0
C1 N1 C4 . 130.77(10)
C1 N1 H1 . 110.7(10)
C4 N1 H1 . 118.5(10)
C2 N2 C10 . 120.77(10)

loop_
_geom_bond_atom_site_label_1
_geom_bond_atom_site_label_2
_geom_bond_site_symmetry_2
_geom_bond_distance
C1 C3 5_556 1.3547(16)
C1 N1 . 1.3662(15)
C1 C2 . 1.4957(15)
C2 N2 . 1.2927(14)
C2 C3 . 1.4365(15)
C3 C1 5_556 1.3547(16)
C3 H3 . 0.9500
C4 C5 . 1.3964(16)
C4 C9 . 1.3985(16)
C4 N1 . 1.4032(15)
C5 C6 . 1.3874(17)
C5 H5 . 0.9500
C6 C7 . 1.3866(19)
C6 H6 . 0.9500
C7 C8 . 1.3848(19)
C7 H7 . 0.9500
C8 C9 . 1.3847(17)
C8 H8 . 0.9500
C9 H9 . 0.9500
C10 C15 . 1.3942(17)
C10 C11 . 1.3952(17)
C10 N2 . 1.4160(14)
C11 C12 . 1.3840(17)
C11 H11 . 0.9500
C12 C13 . 1.3893(18)
C12 H12 . 0.9500
C13 C14 . 1.3842(18)
C13 H13 . 0.9500
C14 C15 . 1.3846(16)
C14 H14 . 0.9500
C15 H15 . 0.9500
N1 H1 . 0.874(17)

loop_
_geom_torsion_atom_site_label_1
_geom_torsion_atom_site_label_2
_geom_torsion_atom_site_label_3
_geom_torsion_atom_site_label_4
_geom_torsion_site_symmetry_1
_geom_torsion_site_symmetry_4
_geom_torsion
C3 C1 C2 N2 5_556 . -178.63(10)
N1 C1 C2 N2 . . 3.91(14)
C3 C1 C2 C3 5_556 . 0.14(17)
N1 C1 C2 C3 . . -177.31(10)
N2 C2 C3 C1 . 5_556 178.50(11)
C1 C2 C3 C1 . 5_556 -0.14(17)
C9 C4 C5 C6 . . 2.39(17)
N1 C4 C5 C6 . . 179.27(11)
C4 C5 C6 C7 . . -1.51(18)
C5 C6 C7 C8 . . -0.8(2)
C6 C7 C8 C9 . . 2.2(2)
C7 C8 C9 C4 . . -1.33(19)
C5 C4 C9 C8 . . -1.00(18)
N1 C4 C9 C8 . . -178.09(11)
C15 C10 C11 C12 . . -0.76(17)
N2 C10 C11 C12 . . 173.81(11)
C10 C11 C12 C13 . . 1.35(18)
C11 C12 C13 C14 . . -0.79(19)
C12 C13 C14 C15 . . -0.37(19)
C13 C14 C15 C10 . . 0.95(18)
C11 C10 C15 C14 . . -0.38(17)
N2 C10 C15 C14 . . -175.02(10)
C3 C1 N1 C4 5_556 . 7.7(2)
C2 C1 N1 C4 . . -175.09(11)
C5 C4 N1 C1 . . 26.84(19)
C9 C4 N1 C1 . . -156.22(12)
C3 C2 N2 C10 . . 6.60(17)
C1 C2 N2 C10 . . -174.73(9)
C15 C10 N2 C2 . . -119.41(12)
C11 C10 N2 C2 . . 66.04(14)
